data_4089209
loop_
_publ_author_name
'Grandl, Markus'
'Rudolf, Benjamin'
'Sun, Yu'
'Bechtel, Dominique F.'
'Pierik, Antonio J.'
'Pammer, Frank'

_publ_section_title
;
 Intramolecular N\\rightarrow B Coordination as a Stabilizing Scaffold for
 \p-Conjugated Radical Anions with Tunable Redox Potentials
;
_journal_issue 14
_journal_name_full Organometallics
_journal_page_first 2527
_journal_paper_doi 10.1021/acs.organomet.6b00916
_journal_volume 36
_journal_year 2017
_chemical_formula_sum 'C51 H33 B2 F20 N2'
_chemical_formula_weight 1075.41
_space_group_crystal_system monoclinic
_space_group_IT_number 15
_space_group_name_Hall '-C 2yc'
_space_group_name_H-M_alt 'C 1 2/c 1'
_atom_sites_solution_hydrogens geom
_atom_sites_solution_primary direct
_atom_sites_solution_secondary difmap
_audit_creation_method SHELXL-2014/7
_cell_angle_alpha 90
_cell_angle_beta 105.096(4)
_cell_angle_gamma 90
_cell_formula_units_Z 8
_cell_length_a 20.3091(8)
_cell_length_b 13.8156(4)
_cell_length_c 33.4191(16)
_cell_measurement_reflns_used 11589
_cell_measurement_temperature 150(2)
_cell_measurement_theta_max 28.9850
_cell_measurement_theta_min 3.5080
_cell_volume 9053.2(6)
_computing_cell_refinement 'CrysAlisPro 1.171.38.41 (Rigaku OD, 2015)'
_computing_data_collection 'CrysAlisPro 1.171.38.41 (Rigaku OD, 2015)'
_computing_data_reduction 'CrysAlisPro 1.171.38.41 (Rigaku OD, 2015)'
_computing_structure_refinement 'SHELXL-2014/7 (Sheldrick, 2014)'
_computing_structure_solution 'SIR92 (Giacovazzo et al., 1994)'
_diffrn_ambient_temperature 150(2)
_diffrn_detector_area_resol_mean 10.3385
_diffrn_measured_fraction_theta_full 0.998
_diffrn_measured_fraction_theta_max 0.866
_diffrn_measurement_device_type 'SuperNova, Dual, Cu at zero, Atlas'
_diffrn_measurement_method '\w scans'
_diffrn_radiation_type 'Mo K\a'
_diffrn_radiation_wavelength 0.71073
_diffrn_reflns_av_R_equivalents 0.0312
_diffrn_reflns_av_unetI/netI 0.0391
_diffrn_reflns_Laue_measured_fraction_full 0.998
_diffrn_reflns_Laue_measured_fraction_max 0.866
_diffrn_reflns_limit_h_max 27
_diffrn_reflns_limit_h_min -19
_diffrn_reflns_limit_k_max 18
_diffrn_reflns_limit_k_min -18
_diffrn_reflns_limit_l_max 40
_diffrn_reflns_limit_l_min -45
_diffrn_reflns_number 30026
_diffrn_reflns_point_group_measured_fraction_full 0.998
_diffrn_reflns_point_group_measured_fraction_max 0.866
_diffrn_reflns_theta_full 25.242
_diffrn_reflns_theta_max 29.449
_diffrn_reflns_theta_min 2.804
_diffrn_source 'micro-focus sealed X-ray tube'
_exptl_absorpt_coefficient_mu 0.149
_exptl_absorpt_correction_T_max 1.00000
_exptl_absorpt_correction_T_min 0.78199
_exptl_absorpt_correction_type multi-scan
_exptl_absorpt_process_details
;
CrysAlisPro 1.171.38.41 (Rigaku Oxford Diffraction, 2015)
Empirical absorption correction using spherical harmonics,
 implemented in SCALE3 ABSPACK scaling algorithm.
;
_exptl_crystal_colour yellow
_exptl_crystal_density_diffrn 1.578
_exptl_crystal_description 'transparent block'
_exptl_crystal_F_000 4344
_exptl_crystal_size_max 0.247
_exptl_crystal_size_mid 0.154
_exptl_crystal_size_min 0.120
_refine_diff_density_max 0.469
_refine_diff_density_min -0.342
_refine_diff_density_rms 0.056
_refine_ls_extinction_method none
_refine_ls_goodness_of_fit_ref 1.089
_refine_ls_hydrogen_treatment constr
_refine_ls_matrix_type full
_refine_ls_number_parameters 681
_refine_ls_number_reflns 10838
_refine_ls_number_restraints 0
_refine_ls_restrained_S_all 1.089
_refine_ls_R_factor_all 0.0699
_refine_ls_R_factor_gt 0.0525
_refine_ls_shift/su_max 0.001
_refine_ls_shift/su_mean 0.000
_refine_ls_structure_factor_coef Fsqd
_refine_ls_weighting_details 'w=1/[\s^2^(Fo^2^)+(0.0345P)^2^+16.6415P] where P=(Fo^2^+2Fc^2^)/3'
_refine_ls_weighting_scheme calc
_refine_ls_wR_factor_gt 0.1126
_refine_ls_wR_factor_ref 0.1223
_reflns_Friedel_coverage 0.000
_reflns_number_gt 8568
_reflns_number_total 10838
_reflns_threshold_expression 'I > 2\s(I)'
_cod_data_source_file om6b00916_si_002.cif
_cod_data_source_block shelx
_cod_original_sg_symbol_H-M 'C 2/c'
_cod_database_code 4089209
_shelx_shelxl_version_number 2014/7
_shelx_space_group_comment
;
The symmetry employed for this shelxl refinement is uniquely defined
by the following loop, which should always be used as a source of
symmetry information in preference to the above space-group names.
They are only intended as comments.
;
_shelx_estimated_absorpt_t_min 0.964
_shelx_estimated_absorpt_t_max 0.982

loop_
_space_group_symop_operation_xyz
'x, y, z'
'-x, y, -z+1/2'
'x+1/2, y+1/2, z'
'-x+1/2, y+1/2, -z+1/2'
'-x, -y, -z'
'x, -y, z-1/2'
'-x+1/2, -y+1/2, -z'
'x+1/2, -y+1/2, z-1/2'

loop_
_atom_site_label
_atom_site_type_symbol
_atom_site_fract_x
_atom_site_fract_y
_atom_site_fract_z
_atom_site_U_iso_or_equiv
_atom_site_adp_type
_atom_site_occupancy
_atom_site_site_symmetry_order
_atom_site_calc_flag
_atom_site_refinement_flags_posn
_atom_site_refinement_flags_adp
C1 C 0.24773(10) 0.51805(14) 0.50923(6) 0.0209(4) Uani 1 1 d . .
C2 C 0.22169(12) 0.52198(15) 0.46636(6) 0.0271(5) Uani 1 1 d . .
H2 H 0.2362 0.4753 0.4496 0.032 Uiso 1 1 calc R U
C3 C 0.17530(13) 0.59202(16) 0.44753(7) 0.0316(5) Uani 1 1 d . .
H3 H 0.1586 0.5930 0.4182 0.038 Uiso 1 1 calc R U
C4 C 0.15293(12) 0.66092(15) 0.47119(7) 0.0292(5) Uani 1 1 d . .
H4 H 0.1211 0.7091 0.4582 0.035 Uiso 1 1 calc R U
C5 C 0.17733(11) 0.65867(15) 0.51374(6) 0.0256(4) Uani 1 1 d . .
H5 H 0.1618 0.7053 0.5301 0.031 Uiso 1 1 calc R U
C6 C 0.22499(10) 0.58810(14) 0.53325(6) 0.0202(4) Uani 1 1 d . .
C7 C 0.29923(10) 0.44199(13) 0.52963(6) 0.0195(4) Uani 1 1 d . .
H7 H 0.2885 0.3839 0.5112 0.023 Uiso 1 1 calc R U
C8 C 0.37305(11) 0.47257(15) 0.52913(6) 0.0246(4) Uani 1 1 d . .
H8 H 0.4054 0.4264 0.5474 0.030 Uiso 1 1 calc R U
C9 C 0.39356(12) 0.57493(16) 0.54509(7) 0.0312(5) Uani 1 1 d . .
H9A H 0.3888 0.5813 0.5734 0.047 Uiso 1 1 calc R U
H9B H 0.3640 0.6222 0.5271 0.047 Uiso 1 1 calc R U
H9C H 0.4411 0.5869 0.5450 0.047 Uiso 1 1 calc R U
C10 C 0.38352(13) 0.46438(18) 0.48548(7) 0.0356(5) Uani 1 1 d . .
H10A H 0.3573 0.5151 0.4678 0.053 Uiso 1 1 calc R U
H10B H 0.3679 0.4007 0.4738 0.053 Uiso 1 1 calc R U
H10C H 0.4320 0.4720 0.4869 0.053 Uiso 1 1 calc R U
C11 C 0.20801(10) 0.36502(13) 0.56917(6) 0.0208(4) Uani 1 1 d . .
C12 C 0.16202(11) 0.33249(14) 0.53295(7) 0.0252(4) Uani 1 1 d . .
C13 C 0.09836(11) 0.29410(15) 0.53153(8) 0.0321(5) Uani 1 1 d . .
C14 C 0.07773(11) 0.28510(16) 0.56726(8) 0.0350(5) Uani 1 1 d . .
C15 C 0.12078(12) 0.31312(16) 0.60401(8) 0.0326(5) Uani 1 1 d . .
C16 C 0.18391(11) 0.35138(14) 0.60424(7) 0.0249(4) Uani 1 1 d . .
C17 C 0.34412(10) 0.33559(13) 0.60062(6) 0.0187(4) Uani 1 1 d . .
C18 C 0.40956(10) 0.36287(14) 0.62293(6) 0.0215(4) Uani 1 1 d . .
C19 C 0.45805(10) 0.30043(16) 0.64566(6) 0.0243(4) Uani 1 1 d . .
C20 C 0.44340(11) 0.20359(15) 0.64688(6) 0.0255(4) Uani 1 1 d . .
C21 C 0.38052(11) 0.17130(14) 0.62474(6) 0.0235(4) Uani 1 1 d . .
C22 C 0.33338(10) 0.23617(14) 0.60224(6) 0.0209(4) Uani 1 1 d . .
C23 C 0.25164(10) 0.58962(13) 0.57844(6) 0.0178(4) Uani 1 1 d . .
C24 C 0.31101(10) 0.51728(14) 0.63994(6) 0.0194(4) Uani 1 1 d . .
H24 H 0.3347 0.4627 0.6540 0.023 Uiso 1 1 calc R U
C25 C 0.30672(10) 0.59956(13) 0.66302(6) 0.0189(4) Uani 1 1 d . .
C26 C 0.24541(10) 0.67119(14) 0.60194(6) 0.0188(4) Uani 1 1 d . .
H26 H 0.2232 0.7267 0.5879 0.023 Uiso 1 1 calc R U
C27 C 0.36052(10) 0.70044(15) 0.72397(6) 0.0216(4) Uani 1 1 d . .
C28 C 0.39719(11) 0.70649(16) 0.76524(6) 0.0278(5) Uani 1 1 d . .
H28 H 0.4097 0.7683 0.7773 0.033 Uiso 1 1 calc R U
C29 C 0.41587(12) 0.62362(17) 0.78922(7) 0.0319(5) Uani 1 1 d . .
H29 H 0.4406 0.6293 0.8175 0.038 Uiso 1 1 calc R U
C30 C 0.39857(13) 0.53312(17) 0.77213(7) 0.0345(5) Uani 1 1 d . .
H30 H 0.4116 0.4767 0.7885 0.041 Uiso 1 1 calc R U
C31 C 0.36232(12) 0.52496(16) 0.73115(6) 0.0292(5) Uani 1 1 d . .
H31 H 0.3506 0.4628 0.7193 0.035 Uiso 1 1 calc R U
C32 C 0.34292(10) 0.60767(14) 0.70706(6) 0.0210(4) Uani 1 1 d . .
C33 C 0.33438(10) 0.78868(14) 0.69805(6) 0.0213(4) Uani 1 1 d . .
H33 H 0.3314 0.8419 0.7178 0.026 Uiso 1 1 calc R U
C34 C 0.38306(11) 0.82565(15) 0.67146(6) 0.0245(4) Uani 1 1 d . .
H34 H 0.3558 0.8707 0.6501 0.029 Uiso 1 1 calc R U
C35 C 0.41390(12) 0.74928(17) 0.64844(8) 0.0344(5) Uani 1 1 d . .
H35A H 0.4487 0.7795 0.6370 0.052 Uiso 1 1 calc R U
H35B H 0.3779 0.7217 0.6259 0.052 Uiso 1 1 calc R U
H35C H 0.4348 0.6978 0.6677 0.052 Uiso 1 1 calc R U
C36 C 0.44152(13) 0.88434(19) 0.69843(8) 0.0391(6) Uani 1 1 d . .
H36A H 0.4230 0.9355 0.7127 0.059 Uiso 1 1 calc R U
H36B H 0.4682 0.9135 0.6810 0.059 Uiso 1 1 calc R U
H36C H 0.4709 0.8418 0.7190 0.059 Uiso 1 1 calc R U
C37 C 0.21063(10) 0.71718(14) 0.70179(6) 0.0212(4) Uani 1 1 d . .
C38 C 0.17387(11) 0.63120(15) 0.69543(6) 0.0239(4) Uani 1 1 d . .
C39 C 0.13631(11) 0.59605(15) 0.72128(7) 0.0277(5) Uani 1 1 d . .
C40 C 0.13286(12) 0.64968(17) 0.75531(7) 0.0313(5) Uani 1 1 d . .
C41 C 0.16721(12) 0.73586(16) 0.76294(7) 0.0297(5) Uani 1 1 d . .
C42 C 0.20473(11) 0.76788(14) 0.73651(7) 0.0252(4) Uani 1 1 d . .
C43 C 0.21083(10) 0.85272(14) 0.64671(6) 0.0217(4) Uani 1 1 d . .
C44 C 0.14496(11) 0.83690(15) 0.62174(6) 0.0239(4) Uani 1 1 d . .
C45 C 0.09886(11) 0.90884(17) 0.60526(7) 0.0288(5) Uani 1 1 d . .
C46 C 0.11685(12) 1.00386(16) 0.61422(7) 0.0323(5) Uani 1 1 d . .
C47 C 0.18093(13) 1.02498(15) 0.63865(7) 0.0308(5) Uani 1 1 d . .
C48 C 0.22584(11) 0.95062(15) 0.65432(6) 0.0252(4) Uani 1 1 d . .
N1 N 0.28374(8) 0.51067(11) 0.59930(5) 0.0178(3) Uani 1 1 d . .
N2 N 0.26900(8) 0.67514(11) 0.64294(5) 0.0177(3) Uani 1 1 d . .
B1 B 0.28543(11) 0.40888(15) 0.57340(7) 0.0183(4) Uani 1 1 d . .
B2 B 0.25683(12) 0.76419(15) 0.67218(7) 0.0196(4) Uani 1 1 d . .
F12 F 0.17815(7) 0.33336(10) 0.49629(4) 0.0351(3) Uani 1 1 d . .
F13 F 0.05731(7) 0.26509(10) 0.49520(5) 0.0455(4) Uani 1 1 d . .
F14 F 0.01570(7) 0.24929(11) 0.56595(5) 0.0497(4) Uani 1 1 d . .
F15 F 0.10220(8) 0.30305(11) 0.63953(5) 0.0473(4) Uani 1 1 d . .
F16 F 0.22444(7) 0.37382(9) 0.64205(4) 0.0317(3) Uani 1 1 d . .
F18 F 0.42893(6) 0.45712(8) 0.62409(4) 0.0279(3) Uani 1 1 d . .
F19 F 0.51948(6) 0.33384(10) 0.66699(4) 0.0341(3) Uani 1 1 d . .
F20 F 0.48973(7) 0.14270(10) 0.66930(4) 0.0363(3) Uani 1 1 d . .
F21 F 0.36462(7) 0.07706(8) 0.62530(4) 0.0332(3) Uani 1 1 d . .
F22 F 0.27377(6) 0.19600(8) 0.58111(4) 0.0268(3) Uani 1 1 d . .
F38 F 0.17260(7) 0.57421(9) 0.66215(4) 0.0323(3) Uani 1 1 d . .
F39 F 0.10294(7) 0.51192(10) 0.71320(4) 0.0399(3) Uani 1 1 d . .
F40 F 0.09568(8) 0.61850(11) 0.78052(5) 0.0463(4) Uani 1 1 d . .
F41 F 0.16332(8) 0.78902(10) 0.79614(4) 0.0448(4) Uani 1 1 d . .
F42 F 0.23610(7) 0.85435(9) 0.74568(4) 0.0352(3) Uani 1 1 d . .
F44 F 0.12257(6) 0.74476(9) 0.61356(4) 0.0299(3) Uani 1 1 d . .
F45 F 0.03696(7) 0.88683(11) 0.58121(4) 0.0405(3) Uani 1 1 d . .
F46 F 0.07275(8) 1.07540(10) 0.59951(5) 0.0460(4) Uani 1 1 d . .
F47 F 0.19917(8) 1.11740(9) 0.64785(5) 0.0447(4) Uani 1 1 d . .
F48 F 0.28590(7) 0.97947(9) 0.67932(4) 0.0335(3) Uani 1 1 d . .
C49 C 0.51147(14) 0.00606(19) 0.48090(9) 0.0465(7) Uani 1 1 d . .
H49A H 0.5567 -0.0250 0.4851 0.056 Uiso 1 1 calc R U
H49B H 0.5173 0.0760 0.4764 0.056 Uiso 1 1 calc R U
C50 C 0.46364(15) -0.0360(2) 0.44186(10) 0.0552(8) Uani 1 1 d . .
H50A H 0.4604 -0.1069 0.4451 0.066 Uiso 1 1 calc R U
H50B H 0.4175 -0.0084 0.4383 0.066 Uiso 1 1 calc R U
C51 C 0.48801(18) -0.0146(3) 0.40354(11) 0.0841(13) Uani 1 1 d . .
H51A H 0.4547 -0.0395 0.3790 0.126 Uiso 1 1 calc R U
H51B H 0.5322 -0.0459 0.4061 0.126 Uiso 1 1 calc R U
H51C H 0.4928 0.0555 0.4008 0.126 Uiso 1 1 calc R U

loop_
_atom_site_aniso_label
_atom_site_aniso_U_11
_atom_site_aniso_U_22
_atom_site_aniso_U_33
_atom_site_aniso_U_23
_atom_site_aniso_U_13
_atom_site_aniso_U_12
C1 0.0255(10) 0.0169(9) 0.0196(10) -0.0002(7) 0.0045(8) -0.0007(8)
C2 0.0372(12) 0.0227(10) 0.0198(10) -0.0024(8) 0.0046(9) 0.0026(9)
C3 0.0463(14) 0.0268(11) 0.0172(10) -0.0003(8) 0.0004(9) 0.0013(10)
C4 0.0357(12) 0.0215(10) 0.0245(11) 0.0022(8) -0.0029(9) 0.0056(9)
C5 0.0300(11) 0.0209(9) 0.0230(10) -0.0034(8) 0.0018(9) 0.0050(9)
C6 0.0225(10) 0.0177(9) 0.0191(10) -0.0004(7) 0.0029(8) -0.0012(8)
C7 0.0243(10) 0.0156(8) 0.0183(9) -0.0037(7) 0.0052(8) 0.0017(8)
C8 0.0267(11) 0.0219(10) 0.0269(11) 0.0020(8) 0.0099(9) 0.0028(8)
C9 0.0304(12) 0.0258(11) 0.0381(13) 0.0011(9) 0.0101(10) -0.0035(9)
C10 0.0394(13) 0.0391(13) 0.0348(13) 0.0020(10) 0.0211(11) 0.0021(11)
C11 0.0202(10) 0.0148(8) 0.0261(10) 0.0020(7) 0.0036(8) 0.0046(8)
C12 0.0261(11) 0.0189(9) 0.0282(11) 0.0011(8) 0.0028(9) 0.0013(8)
C13 0.0232(11) 0.0213(10) 0.0441(14) 0.0036(9) -0.0051(10) 0.0005(9)
C14 0.0191(11) 0.0227(11) 0.0600(16) 0.0126(10) 0.0047(11) 0.0007(9)
C15 0.0282(12) 0.0273(11) 0.0449(14) 0.0125(10) 0.0144(10) 0.0038(9)
C16 0.0247(11) 0.0198(9) 0.0293(11) 0.0040(8) 0.0057(9) 0.0034(8)
C17 0.0220(10) 0.0182(9) 0.0166(9) -0.0010(7) 0.0064(7) 0.0028(8)
C18 0.0229(10) 0.0189(9) 0.0236(10) -0.0036(8) 0.0075(8) 0.0004(8)
C19 0.0175(10) 0.0314(11) 0.0228(10) -0.0028(8) 0.0029(8) 0.0013(8)
C20 0.0251(11) 0.0260(10) 0.0242(11) 0.0054(8) 0.0044(9) 0.0102(9)
C21 0.0293(11) 0.0166(9) 0.0256(10) 0.0010(8) 0.0087(9) 0.0039(8)
C22 0.0212(10) 0.0210(9) 0.0197(10) -0.0032(7) 0.0040(8) 0.0008(8)
C23 0.0173(9) 0.0160(8) 0.0192(9) 0.0007(7) 0.0034(7) 0.0017(7)
C24 0.0191(9) 0.0190(9) 0.0195(10) 0.0020(7) 0.0039(8) 0.0036(8)
C25 0.0193(9) 0.0191(9) 0.0182(9) 0.0011(7) 0.0046(7) 0.0015(8)
C26 0.0187(9) 0.0174(9) 0.0190(9) 0.0014(7) 0.0026(7) 0.0022(7)
C27 0.0195(10) 0.0260(10) 0.0203(10) -0.0004(8) 0.0066(8) 0.0006(8)
C28 0.0273(11) 0.0311(11) 0.0234(11) -0.0019(9) 0.0039(9) -0.0031(9)
C29 0.0345(12) 0.0392(12) 0.0177(10) 0.0025(9) -0.0008(9) -0.0004(10)
C30 0.0457(14) 0.0301(11) 0.0237(11) 0.0069(9) 0.0021(10) 0.0070(11)
C31 0.0389(13) 0.0243(10) 0.0228(11) -0.0001(8) 0.0054(9) 0.0036(9)
C32 0.0207(10) 0.0237(9) 0.0177(9) 0.0005(8) 0.0036(8) 0.0032(8)
C33 0.0244(10) 0.0205(9) 0.0190(9) -0.0022(7) 0.0054(8) 0.0004(8)
C34 0.0246(11) 0.0260(10) 0.0234(10) 0.0030(8) 0.0070(8) -0.0005(8)
C35 0.0314(12) 0.0383(13) 0.0377(13) -0.0047(10) 0.0167(10) -0.0053(10)
C36 0.0354(13) 0.0421(14) 0.0424(14) -0.0102(11) 0.0145(11) -0.0137(11)
C37 0.0209(10) 0.0202(9) 0.0222(10) 0.0012(8) 0.0050(8) 0.0036(8)
C38 0.0243(10) 0.0248(10) 0.0224(10) -0.0042(8) 0.0055(8) 0.0021(8)
C39 0.0297(12) 0.0220(10) 0.0315(12) -0.0017(8) 0.0078(9) -0.0049(9)
C40 0.0356(13) 0.0315(11) 0.0313(12) 0.0044(9) 0.0169(10) -0.0009(10)
C41 0.0404(13) 0.0281(11) 0.0245(11) -0.0044(9) 0.0154(10) 0.0008(10)
C42 0.0302(11) 0.0186(9) 0.0274(11) -0.0013(8) 0.0087(9) -0.0008(8)
C43 0.0248(10) 0.0220(9) 0.0205(10) 0.0012(8) 0.0096(8) 0.0044(8)
C44 0.0260(11) 0.0260(10) 0.0216(10) -0.0002(8) 0.0096(8) 0.0044(9)
C45 0.0255(11) 0.0380(12) 0.0241(11) 0.0059(9) 0.0085(9) 0.0095(10)
C46 0.0391(13) 0.0317(11) 0.0302(12) 0.0119(9) 0.0161(10) 0.0194(10)
C47 0.0440(14) 0.0196(10) 0.0346(12) 0.0048(9) 0.0207(11) 0.0077(10)
C48 0.0291(11) 0.0223(10) 0.0263(11) 0.0015(8) 0.0110(9) 0.0026(9)
N1 0.0181(8) 0.0168(7) 0.0182(8) -0.0008(6) 0.0041(6) 0.0012(6)
N2 0.0193(8) 0.0164(7) 0.0172(8) -0.0009(6) 0.0045(6) 0.0019(6)
B1 0.0213(11) 0.0127(9) 0.0201(11) -0.0027(8) 0.0038(9) 0.0015(8)
B2 0.0231(11) 0.0160(9) 0.0196(11) -0.0036(8) 0.0057(9) 0.0019(9)
F12 0.0371(8) 0.0386(7) 0.0258(7) -0.0075(6) 0.0014(6) -0.0079(6)
F13 0.0340(8) 0.0363(8) 0.0524(9) -0.0003(7) -0.0135(7) -0.0082(6)
F14 0.0225(7) 0.0394(8) 0.0847(12) 0.0178(8) 0.0093(7) -0.0057(6)
F15 0.0407(8) 0.0540(9) 0.0550(9) 0.0163(7) 0.0266(7) -0.0019(7)
F16 0.0338(7) 0.0374(7) 0.0253(6) 0.0034(5) 0.0099(5) -0.0028(6)
F18 0.0255(6) 0.0203(6) 0.0366(7) -0.0031(5) 0.0059(5) -0.0028(5)
F19 0.0220(6) 0.0384(7) 0.0365(7) -0.0012(6) -0.0020(5) -0.0002(6)
F20 0.0309(7) 0.0345(7) 0.0390(8) 0.0094(6) 0.0012(6) 0.0126(6)
F21 0.0365(7) 0.0174(6) 0.0434(8) 0.0057(5) 0.0065(6) 0.0042(5)
F22 0.0236(6) 0.0187(6) 0.0348(7) -0.0034(5) 0.0014(5) -0.0003(5)
F38 0.0361(7) 0.0309(7) 0.0327(7) -0.0130(5) 0.0137(6) -0.0104(6)
F39 0.0465(8) 0.0302(7) 0.0478(8) -0.0065(6) 0.0209(7) -0.0159(6)
F40 0.0637(10) 0.0426(8) 0.0456(9) -0.0026(7) 0.0373(8) -0.0135(7)
F41 0.0691(10) 0.0387(8) 0.0375(8) -0.0130(6) 0.0336(8) -0.0114(7)
F42 0.0498(8) 0.0243(6) 0.0388(7) -0.0115(5) 0.0244(7) -0.0099(6)
F44 0.0240(6) 0.0292(6) 0.0338(7) -0.0042(5) 0.0028(5) 0.0011(5)
F45 0.0257(7) 0.0544(9) 0.0381(8) 0.0050(7) 0.0023(6) 0.0132(6)
F46 0.0505(9) 0.0399(8) 0.0492(9) 0.0161(7) 0.0159(7) 0.0273(7)
F47 0.0589(10) 0.0191(6) 0.0601(10) 0.0048(6) 0.0224(8) 0.0077(6)
F48 0.0346(7) 0.0215(6) 0.0434(8) -0.0027(5) 0.0083(6) -0.0023(5)
C49 0.0332(14) 0.0304(12) 0.0694(19) 0.0058(12) 0.0017(13) 0.0076(11)
C50 0.0414(16) 0.0507(17) 0.068(2) -0.0008(15) 0.0036(14) 0.0089(14)
C51 0.049(2) 0.144(4) 0.057(2) -0.035(2) 0.0108(16) 0.028(2)

loop_
_atom_type_symbol
_atom_type_description
_atom_type_scat_dispersion_real
_atom_type_scat_dispersion_imag
_atom_type_scat_source
C C 0.0033 0.0016 'International Tables Vol C Tables 4.2.6.8 and 6.1.1.4'
H H 0.0000 0.0000 'International Tables Vol C Tables 4.2.6.8 and 6.1.1.4'
N N 0.0061 0.0033 'International Tables Vol C Tables 4.2.6.8 and 6.1.1.4'
B B 0.0013 0.0007 'International Tables Vol C Tables 4.2.6.8 and 6.1.1.4'
F F 0.0171 0.0103 'International Tables Vol C Tables 4.2.6.8 and 6.1.1.4'

loop_
_geom_angle_atom_site_label_1
_geom_angle_atom_site_label_2
_geom_angle_atom_site_label_3
_geom_angle
_geom_angle_site_symmetry_1
C2 C1 C6 117.77(18) .
C2 C1 C7 121.52(17) .
C6 C1 C7 120.70(17) .
C3 C2 C1 121.77(19) .
C3 C2 H2 119.1 .
C1 C2 H2 119.1 .
C2 C3 C4 120.4(2) .
C2 C3 H3 119.8 .
C4 C3 H3 119.8 .
C5 C4 C3 119.3(2) .
C5 C4 H4 120.4 .
C3 C4 H4 120.4 .
C4 C5 C6 120.81(19) .
C4 C5 H5 119.6 .
C6 C5 H5 119.6 .
C5 C6 C1 119.94(18) .
C5 C6 C23 119.47(17) .
C1 C6 C23 120.58(17) .
C1 C7 C8 111.10(16) .
C1 C7 B1 109.86(15) .
C8 C7 B1 118.47(17) .
C1 C7 H7 105.5 .
C8 C7 H7 105.5 .
B1 C7 H7 105.5 .
C9 C8 C10 107.90(18) .
C9 C8 C7 114.91(17) .
C10 C8 C7 111.21(18) .
C9 C8 H8 107.5 .
C10 C8 H8 107.5 .
C7 C8 H8 107.5 .
C8 C9 H9A 109.5 .
C8 C9 H9B 109.5 .
H9A C9 H9B 109.5 .
C8 C9 H9C 109.5 .
H9A C9 H9C 109.5 .
H9B C9 H9C 109.5 .
C8 C10 H10A 109.5 .
C8 C10 H10B 109.5 .
H10A C10 H10B 109.5 .
C8 C10 H10C 109.5 .
H10A C10 H10C 109.5 .
H10B C10 H10C 109.5 .
C16 C11 C12 112.50(19) .
C16 C11 B1 120.69(18) .
C12 C11 B1 126.69(18) .
F12 C12 C13 114.66(19) .
F12 C12 C11 121.26(18) .
C13 C12 C11 124.0(2) .
F13 C13 C14 120.1(2) .
F13 C13 C12 119.9(2) .
C14 C13 C12 119.9(2) .
F14 C14 C15 120.6(2) .
F14 C14 C13 120.1(2) .
C15 C14 C13 119.3(2) .
F15 C15 C14 120.3(2) .
F15 C15 C16 120.5(2) .
C14 C15 C16 119.2(2) .
F16 C16 C15 115.47(19) .
F16 C16 C11 119.51(18) .
C15 C16 C11 125.0(2) .
C22 C17 C18 112.47(17) .
C22 C17 B1 121.97(17) .
C18 C17 B1 125.52(17) .
F18 C18 C19 115.11(18) .
F18 C18 C17 120.16(17) .
C19 C18 C17 124.71(18) .
F19 C19 C20 119.73(19) .
F19 C19 C18 120.49(19) .
C20 C19 C18 119.78(19) .
F20 C20 C21 121.18(19) .
F20 C20 C19 120.22(19) .
C21 C20 C19 118.61(19) .
F21 C21 C20 120.06(18) .
F21 C21 C22 120.09(19) .
C20 C21 C22 119.85(18) .
F22 C22 C21 114.66(17) .
F22 C22 C17 120.81(17) .
C21 C22 C17 124.53(19) .
N1 C23 C26 117.26(17) .
N1 C23 C6 120.91(16) .
C26 C23 C6 121.82(17) .
N1 C24 C25 123.62(17) .
N1 C24 H24 118.2 .
C25 C24 H24 118.2 .
N2 C25 C24 117.50(17) .
N2 C25 C32 120.35(16) .
C24 C25 C32 122.11(17) .
N2 C26 C23 123.44(17) .
N2 C26 H26 118.3 .
C23 C26 H26 118.3 .
C28 C27 C32 117.87(18) .
C28 C27 C33 122.60(18) .
C32 C27 C33 119.34(17) .
C27 C28 C29 121.2(2) .
C27 C28 H28 119.4 .
C29 C28 H28 119.4 .
C30 C29 C28 120.3(2) .
C30 C29 H29 119.9 .
C28 C29 H29 119.9 .
C31 C30 C29 119.8(2) .
C31 C30 H30 120.1 .
C29 C30 H30 120.1 .
C30 C31 C32 120.2(2) .
C30 C31 H31 119.9 .
C32 C31 H31 119.9 .
C31 C32 C27 120.66(18) .
C31 C32 C25 120.58(18) .
C27 C32 C25 118.69(17) .
C27 C33 C34 114.00(16) .
C27 C33 B2 106.55(16) .
C34 C33 B2 115.56(16) .
C27 C33 H33 106.7 .
C34 C33 H33 106.7 .
B2 C33 H33 106.7 .
C36 C34 C35 107.82(18) .
C36 C34 C33 110.22(17) .
C35 C34 C33 117.27(17) .
C36 C34 H34 107.0 .
C35 C34 H34 107.0 .
C33 C34 H34 107.0 .
C34 C35 H35A 109.5 .
C34 C35 H35B 109.5 .
H35A C35 H35B 109.5 .
C34 C35 H35C 109.5 .
H35A C35 H35C 109.5 .
H35B C35 H35C 109.5 .
C34 C36 H36A 109.5 .
C34 C36 H36B 109.5 .
H36A C36 H36B 109.5 .
C34 C36 H36C 109.5 .
H36A C36 H36C 109.5 .
H36B C36 H36C 109.5 .
C42 C37 C38 113.55(18) .
C42 C37 B2 119.06(17) .
C38 C37 B2 127.36(17) .
F38 C38 C39 114.39(18) .
F38 C38 C37 121.05(18) .
C39 C38 C37 124.56(19) .
F39 C39 C40 120.22(19) .
F39 C39 C38 120.85(19) .
C40 C39 C38 118.92(19) .
F40 C40 C41 120.3(2) .
F40 C40 C39 120.4(2) .
C41 C40 C39 119.29(19) .
F41 C41 C40 119.33(19) .
F41 C41 C42 120.77(19) .
C40 C41 C42 119.90(19) .
F42 C42 C41 116.37(18) .
F42 C42 C37 119.87(18) .
C41 C42 C37 123.75(19) .
C48 C43 C44 112.97(18) .
C48 C43 B2 124.17(19) .
C44 C43 B2 121.44(18) .
F44 C44 C45 116.07(19) .
F44 C44 C43 119.09(18) .
C45 C44 C43 124.8(2) .
F45 C45 C46 120.2(2) .
F45 C45 C44 120.7(2) .
C46 C45 C44 119.2(2) .
F46 C46 C45 120.7(2) .
F46 C46 C47 120.0(2) .
C45 C46 C47 119.3(2) .
F47 C47 C46 120.0(2) .
F47 C47 C48 120.3(2) .
C46 C47 C48 119.7(2) .
F48 C48 C47 114.61(19) .
F48 C48 C43 121.30(18) .
C47 C48 C43 124.0(2) .
C24 N1 C23 118.89(16) .
C24 N1 B1 122.16(15) .
C23 N1 B1 118.93(15) .
C26 N2 C25 118.76(16) .
C26 N2 B2 125.37(16) .
C25 N2 B2 115.88(15) .
C7 B1 C17 113.63(16) .
C7 B1 N1 105.26(14) .
C17 B1 N1 110.13(15) .
C7 B1 C11 114.11(16) .
C17 B1 C11 110.91(15) .
N1 B1 C11 101.94(14) .
C33 B2 N2 101.49(15) .
C33 B2 C43 117.68(16) .
N2 B2 C43 114.05(16) .
C33 B2 C37 112.59(16) .
N2 B2 C37 105.02(15) .
C43 B2 C37 105.50(15) .
C49 C49 C50 115.0(3) 5_656
C49 C49 H49A 108.5 5_656
C50 C49 H49A 108.5 .
C49 C49 H49B 108.5 5_656
C50 C49 H49B 108.5 .
H49A C49 H49B 107.5 .
C51 C50 C49 111.9(3) .
C51 C50 H50A 109.2 .
C49 C50 H50A 109.2 .
C51 C50 H50B 109.2 .
C49 C50 H50B 109.2 .
H50A C50 H50B 107.9 .
C50 C51 H51A 109.5 .
C50 C51 H51B 109.5 .
H51A C51 H51B 109.5 .
C50 C51 H51C 109.5 .
H51A C51 H51C 109.5 .
H51B C51 H51C 109.5 .

loop_
_geom_bond_atom_site_label_1
_geom_bond_atom_site_label_2
_geom_bond_distance
_geom_bond_site_symmetry_2
C1 C2 1.393(3) .
C1 C6 1.410(3) .
C1 C7 1.514(3) .
C2 C3 1.382(3) .
C2 H2 0.9500 .
C3 C4 1.387(3) .
C3 H3 0.9500 .
C4 C5 1.379(3) .
C4 H4 0.9500 .
C5 C6 1.409(3) .
C5 H5 0.9500 .
C6 C23 1.466(3) .
C7 C8 1.562(3) .
C7 B1 1.625(3) .
C7 H7 1.0000 .
C8 C9 1.531(3) .
C8 C10 1.532(3) .
C8 H8 1.0000 .
C9 H9A 0.9800 .
C9 H9B 0.9800 .
C9 H9C 0.9800 .
C10 H10A 0.9800 .
C10 H10B 0.9800 .
C10 H10C 0.9800 .
C11 C16 1.396(3) .
C11 C12 1.397(3) .
C11 B1 1.656(3) .
C12 F12 1.348(2) .
C12 C13 1.387(3) .
C13 F13 1.343(3) .
C13 C14 1.370(4) .
C14 F14 1.344(3) .
C14 C15 1.365(4) .
C15 F15 1.343(3) .
C15 C16 1.385(3) .
C16 F16 1.352(2) .
C17 C22 1.394(3) .
C17 C18 1.396(3) .
C17 B1 1.646(3) .
C18 F18 1.358(2) .
C18 C19 1.379(3) .
C19 F19 1.347(2) .
C19 C20 1.374(3) .
C20 F20 1.337(2) .
C20 C21 1.373(3) .
C21 F21 1.343(2) .
C21 C22 1.382(3) .
C22 F22 1.352(2) .
C23 N1 1.365(2) .
C23 C26 1.398(3) .
C24 N1 1.330(2) .
C24 C25 1.389(3) .
C24 H24 0.9500 .
C25 N2 1.364(2) .
C25 C32 1.468(3) .
C26 N2 1.330(2) .
C26 H26 0.9500 .
C27 C28 1.389(3) .
C27 C32 1.409(3) .
C27 C33 1.510(3) .
C28 C29 1.392(3) .
C28 H28 0.9500 .
C29 C30 1.381(3) .
C29 H29 0.9500 .
C30 C31 1.380(3) .
C30 H30 0.9500 .
C31 C32 1.394(3) .
C31 H31 0.9500 .
C33 C34 1.576(3) .
C33 B2 1.623(3) .
C33 H33 1.0000 .
C34 C36 1.524(3) .
C34 C35 1.532(3) .
C34 H34 1.0000 .
C35 H35A 0.9800 .
C35 H35B 0.9800 .
C35 H35C 0.9800 .
C36 H36A 0.9800 .
C36 H36B 0.9800 .
C36 H36C 0.9800 .
C37 C42 1.387(3) .
C37 C38 1.390(3) .
C37 B2 1.663(3) .
C38 F38 1.358(2) .
C38 C39 1.381(3) .
C39 F39 1.337(2) .
C39 C40 1.374(3) .
C40 F40 1.340(2) .
C40 C41 1.370(3) .
C41 F41 1.350(2) .
C41 C42 1.381(3) .
C42 F42 1.351(2) .
C43 C48 1.395(3) .
C43 C44 1.397(3) .
C43 B2 1.637(3) .
C44 F44 1.355(2) .
C44 C45 1.378(3) .
C45 F45 1.339(3) .
C45 C46 1.375(3) .
C46 F46 1.338(2) .
C46 C47 1.375(4) .
C47 F47 1.343(3) .
C47 C48 1.383(3) .
C48 F48 1.347(3) .
N1 B1 1.656(3) .
N2 B2 1.630(3) .
C49 C49 1.478(6) 5_656
C49 C50 1.524(4) .
C49 H49A 0.9900 .
C49 H49B 0.9900 .
C50 C51 1.517(5) .
C50 H50A 0.9900 .
C50 H50B 0.9900 .
C51 H51A 0.9800 .
C51 H51B 0.9800 .
C51 H51C 0.9800 .
